data_2227714
loop_
_publ_author_name
'Su, Qiu-hong'
'Zang, Hong-Jun'
'Xu, Tian-lin'
'Ren, Yuan-Lin'

_publ_section_title
;
 4-Benzyl-4-methylmorpholinium hexafluorophosphate
;
_journal_coeditor_code JH2209
_journal_issue 10
_journal_name_full 'Acta Crystallographica Section E'
_journal_page_first o2695
_journal_paper_doi 10.1107/S1600536810038432
_journal_volume 66
_journal_year 2010
_chemical_formula_iupac 'C12 H18 N O +, P F6 -'
_chemical_formula_moiety 'C12 H18 N O +, F6 P -'
_chemical_formula_sum 'C12 H18 F6 N O P'
_chemical_formula_weight 337.24
_chemical_name_systematic
;
4-Benzyl-4-methylmorpholinium hexafluorophosphate
;
_space_group_IT_number 2
_symmetry_cell_setting triclinic
_symmetry_space_group_name_Hall '-P 1'
_symmetry_space_group_name_H-M 'P -1'
_atom_sites_solution_hydrogens geom
_atom_sites_solution_primary direct
_atom_sites_solution_secondary difmap
_audit_creation_method SHELXL-97
_cell_angle_alpha 104.307(5)
_cell_angle_beta 96.816(8)
_cell_angle_gamma 95.633(7)
_cell_formula_units_Z 4
_cell_length_a 9.7268(14)
_cell_length_b 10.7183(16)
_cell_length_c 14.537(2)
_cell_measurement_reflns_used 4804
_cell_measurement_temperature 113(2)
_cell_measurement_theta_max 27.2
_cell_measurement_theta_min 1.5
_cell_volume 1445.3(4)
_computing_cell_refinement 'CrystalClear (Rigaku/MSC, 2005)'
_computing_data_collection 'CrystalClear (Rigaku/MSC, 2005)'
_computing_data_reduction 'CrystalClear (Rigaku/MSC, 2005)'
_computing_molecular_graphics 'SHELXTL (Sheldrick, 2008)'
_computing_publication_material 'SHELXTL (Sheldrick, 2008)'
_computing_structure_refinement 'SHELXS97 (Sheldrick, 2008)'
_computing_structure_solution 'SHELXS97 (Sheldrick, 2008)'
_diffrn_ambient_temperature 113(2)
_diffrn_detector_area_resol_mean 14.63
_diffrn_measured_fraction_theta_full 0.988
_diffrn_measured_fraction_theta_max 0.988
_diffrn_measurement_device_type 'Rigaku Saturn'
_diffrn_measurement_method \w
_diffrn_radiation_monochromator confocal
_diffrn_radiation_source 'rotating anode'
_diffrn_radiation_type MoK\a
_diffrn_radiation_wavelength 0.71070
_diffrn_reflns_av_R_equivalents 0.0430
_diffrn_reflns_av_sigmaI/netI 0.0628
_diffrn_reflns_limit_h_max 12
_diffrn_reflns_limit_h_min -12
_diffrn_reflns_limit_k_max 13
_diffrn_reflns_limit_k_min -13
_diffrn_reflns_limit_l_max 18
_diffrn_reflns_limit_l_min -18
_diffrn_reflns_number 17415
_diffrn_reflns_theta_full 27.22
_diffrn_reflns_theta_max 27.22
_diffrn_reflns_theta_min 1.46
_diffrn_standards_decay_% 0
_diffrn_standards_interval_count 0
_diffrn_standards_interval_time 0
_diffrn_standards_number 0
_exptl_absorpt_coefficient_mu 0.255
_exptl_absorpt_correction_T_max 0.9701
_exptl_absorpt_correction_T_min 0.9461
_exptl_absorpt_correction_type multi-scan
_exptl_absorpt_process_details '(CrystalClear; Rigaku/MSC, 2005)'
_exptl_crystal_colour colorless
_exptl_crystal_density_diffrn 1.550
_exptl_crystal_density_method 'not measured'
_exptl_crystal_description block
_exptl_crystal_F_000 696
_exptl_crystal_size_max 0.22
_exptl_crystal_size_mid 0.14
_exptl_crystal_size_min 0.12
_refine_diff_density_max 0.529
_refine_diff_density_min -0.403
_refine_ls_extinction_coef 0.0123(11)
_refine_ls_extinction_expression Fc^*^=kFc[1+0.001xFc^2^\l^3^/sin(2\q)]^-1/4^
_refine_ls_extinction_method 'SHELXS97 (Sheldrick, 2008)'
_refine_ls_goodness_of_fit_ref 1.029
_refine_ls_hydrogen_treatment constr
_refine_ls_matrix_type full
_refine_ls_number_parameters 401
_refine_ls_number_reflns 6387
_refine_ls_number_restraints 84
_refine_ls_restrained_S_all 1.091
_refine_ls_R_factor_all 0.0676
_refine_ls_R_factor_gt 0.0488
_refine_ls_shift/su_max 0.002
_refine_ls_shift/su_mean 0.000
_refine_ls_structure_factor_coef Fsqd
_refine_ls_weighting_details 'calc w=1/[\s^2^(Fo^2^)+(0.0518P)^2^+0.0000P] where P=(Fo^2^+2Fc^2^)/3'
_refine_ls_weighting_scheme calc
_refine_ls_wR_factor_gt 0.1041
_refine_ls_wR_factor_ref 0.1144
_reflns_number_gt 4730
_reflns_number_total 6387
_reflns_threshold_expression I>2sigma(I)
_cod_data_source_file jh2209.cif
_cod_data_source_block I
_cod_database_code 2227714
_cod_database_fobs_code 2227714

loop_
_symmetry_equiv_pos_as_xyz
'x, y, z'
'-x, -y, -z'

loop_
_atom_site_type_symbol
_atom_site_label
_atom_site_fract_x
_atom_site_fract_y
_atom_site_fract_z
_atom_site_U_iso_or_equiv
_atom_site_adp_type
_atom_site_calc_flag
_atom_site_refinement_flags
_atom_site_occupancy
_atom_site_disorder_assembly
_atom_site_disorder_group
P P1 0.30855(6) 0.37650(5) 0.09741(4) 0.02340(16) Uani d . 1 . .
P P2 0.78163(6) 0.24754(6) 0.46477(4) 0.02855(17) Uani d D 1 . .
F F1 0.42358(14) 0.39964(13) 0.03267(9) 0.0368(4) Uani d . 1 . .
F F2 0.40636(15) 0.46701(15) 0.19023(9) 0.0463(4) Uani d . 1 . .
F F3 0.23988(14) 0.49934(12) 0.07859(9) 0.0342(3) Uani d . 1 . .
F F4 0.20934(16) 0.28651(14) 0.00513(10) 0.0477(4) Uani d . 1 . .
F F5 0.37474(17) 0.25367(14) 0.11626(10) 0.0485(4) Uani d . 1 . .
F F6 0.19177(15) 0.35492(14) 0.16311(10) 0.0449(4) Uani d . 1 . .
F F7' 0.8866(8) 0.1865(7) 0.5320(5) 0.0485(9) Uani d PD 0.592(6) A 1
F F8' 0.8069(6) 0.1427(5) 0.3741(3) 0.0583(12) Uani d PDU 0.592(6) A 1
F F9' 0.6552(6) 0.1530(5) 0.4805(4) 0.0444(11) Uani d PDU 0.592(6) A 1
F F10' 0.7621(6) 0.3542(5) 0.5615(4) 0.0595(14) Uani d PDU 0.592(6) A 1
F F11' 0.9139(4) 0.3438(5) 0.4548(4) 0.0648(13) Uani d PDU 0.592(6) A 1
F F12' 0.6806(7) 0.3126(7) 0.4031(6) 0.0322(4) Uani d PD 0.592(6) A 1
F F7 0.8809(11) 0.1709(11) 0.5169(8) 0.0485(9) Uani d PD 0.408(6) A 2
F F8 0.7411(7) 0.1201(7) 0.3742(5) 0.0583(12) Uani d PDU 0.408(6) A 2
F F9 0.6530(9) 0.1932(7) 0.5062(6) 0.0444(11) Uani d PDU 0.408(6) A 2
F F10 0.8134(9) 0.3697(7) 0.5478(6) 0.0595(14) Uani d PDU 0.408(6) A 2
F F11 0.9009(7) 0.2907(8) 0.4109(5) 0.0648(13) Uani d PDU 0.408(6) A 2
F F12 0.6762(11) 0.3186(11) 0.4054(8) 0.0322(4) Uani d PD 0.408(6) A 2
O O1 1.00560(16) 0.81093(14) 0.22635(11) 0.0328(4) Uani d . 1 . .
O O2 0.27675(18) 0.27512(15) 0.54849(10) 0.0333(4) Uani d . 1 . .
N N1 0.85004(17) 0.55784(16) 0.20963(12) 0.0205(4) Uani d . 1 . .
N N2 0.23494(18) 0.16209(16) 0.34181(12) 0.0215(4) Uani d . 1 . .
C C1 0.9767(2) 0.5774(2) 0.16140(15) 0.0235(5) Uani d . 1 . .
H H1A 0.9459 0.5845 0.0957 0.028 Uiso calc R 1 . .
H H1B 1.0272 0.5007 0.1559 0.028 Uiso calc R 1 . .
C C2 1.0748(2) 0.6979(2) 0.21631(17) 0.0295(5) Uani d . 1 . .
H H2A 1.1104 0.6888 0.2807 0.035 Uiso calc R 1 . .
H H2B 1.1556 0.7076 0.1820 0.035 Uiso calc R 1 . .
C C3 0.8918(2) 0.8002(2) 0.27847(16) 0.0304(5) Uani d . 1 . .
H H3A 0.8457 0.8797 0.2861 0.037 Uiso calc R 1 . .
H H3B 0.9276 0.7928 0.3433 0.037 Uiso calc R 1 . .
C C4 0.7860(2) 0.6831(2) 0.22778(16) 0.0262(5) Uani d . 1 . .
H H4A 0.7435 0.6950 0.1657 0.031 Uiso calc R 1 . .
H H4B 0.7107 0.6769 0.2673 0.031 Uiso calc R 1 . .
C C5 0.7400(2) 0.4531(2) 0.14237(15) 0.0234(5) Uani d . 1 . .
H H5A 0.6536 0.4513 0.1721 0.028 Uiso calc R 1 . .
H H5B 0.7180 0.4783 0.0817 0.028 Uiso calc R 1 . .
C C6 0.7801(2) 0.3181(2) 0.11851(15) 0.0237(5) Uani d . 1 . .
C C7 0.7297(2) 0.2279(2) 0.16439(17) 0.0317(5) Uani d . 1 . .
H H7 0.6761 0.2540 0.2147 0.038 Uiso calc R 1 . .
C C8 0.7564(3) 0.1000(2) 0.13772(19) 0.0406(6) Uani d . 1 . .
H H8 0.7215 0.0391 0.1697 0.049 Uiso calc R 1 . .
C C9 0.8342(3) 0.0617(2) 0.0645(2) 0.0433(7) Uani d . 1 . .
H H9 0.8526 -0.0257 0.0457 0.052 Uiso calc R 1 . .
C C10 0.8852(3) 0.1513(3) 0.01851(19) 0.0415(7) Uani d . 1 . .
H H10 0.9394 0.1252 -0.0314 0.050 Uiso calc R 1 . .
C C11 0.8581(2) 0.2777(2) 0.04457(16) 0.0314(6) Uani d . 1 . .
H H11 0.8927 0.3380 0.0120 0.038 Uiso calc R 1 . .
C C12 0.8884(2) 0.5197(2) 0.30086(14) 0.0262(5) Uani d . 1 . .
H H12A 0.9362 0.4423 0.2874 0.039 Uiso calc R 1 . .
H H12B 0.8035 0.5008 0.3279 0.039 Uiso calc R 1 . .
H H12C 0.9505 0.5912 0.3470 0.039 Uiso calc R 1 . .
C C13 0.2326(2) 0.3049(2) 0.38787(16) 0.0275(5) Uani d . 1 . .
H H13A 0.1351 0.3204 0.3943 0.033 Uiso calc R 1 . .
H H13B 0.2675 0.3568 0.3457 0.033 Uiso calc R 1 . .
C C14 0.3215(3) 0.3497(2) 0.48603(16) 0.0321(6) Uani d . 1 . .
H H14A 0.4204 0.3410 0.4792 0.038 Uiso calc R 1 . .
H H14B 0.3151 0.4426 0.5144 0.038 Uiso calc R 1 . .
C C15 0.2877(3) 0.1415(2) 0.50940(15) 0.0297(5) Uani d . 1 . .
H H15A 0.2595 0.0912 0.5543 0.036 Uiso calc R 1 . .
H H15B 0.3861 0.1314 0.5018 0.036 Uiso calc R 1 . .
C C16 0.1962(2) 0.0883(2) 0.41301(15) 0.0245(5) Uani d . 1 . .
H H16A 0.2060 -0.0045 0.3877 0.029 Uiso calc R 1 . .
H H16B 0.0972 0.0943 0.4212 0.029 Uiso calc R 1 . .
C C17 0.3792(2) 0.1439(2) 0.31398(15) 0.0233(5) Uani d . 1 . .
H H17A 0.4005 0.2021 0.2728 0.028 Uiso calc R 1 . .
H H17B 0.4486 0.1724 0.3731 0.028 Uiso calc R 1 . .
C C18 0.3991(2) 0.0077(2) 0.26190(15) 0.0222(5) Uani d . 1 . .
C C19 0.4247(2) -0.0859(2) 0.31083(15) 0.0259(5) Uani d . 1 . .
H H19 0.4245 -0.0661 0.3782 0.031 Uiso calc R 1 . .
C C20 0.4506(2) -0.2080(2) 0.26217(16) 0.0305(5) Uani d . 1 . .
H H20 0.4643 -0.2723 0.2959 0.037 Uiso calc R 1 . .
C C21 0.4564(2) -0.2362(2) 0.16470(16) 0.0281(5) Uani d . 1 . .
H H21 0.4756 -0.3193 0.1316 0.034 Uiso calc R 1 . .
C C22 0.4341(2) -0.1434(2) 0.11574(16) 0.0294(5) Uani d . 1 . .
H H22 0.4394 -0.1622 0.0490 0.035 Uiso calc R 1 . .
C C23 0.4040(2) -0.0223(2) 0.16372(15) 0.0278(5) Uani d . 1 . .
H H23 0.3866 0.0405 0.1292 0.033 Uiso calc R 1 . .
C C24 0.1262(2) 0.1182(2) 0.25385(15) 0.0289(5) Uani d . 1 . .
H H24A 0.1221 0.0244 0.2269 0.043 Uiso calc R 1 . .
H H24B 0.1508 0.1637 0.2061 0.043 Uiso calc R 1 . .
H H24C 0.0350 0.1380 0.2712 0.043 Uiso calc R 1 . .

loop_
_atom_site_aniso_label
_atom_site_aniso_U_11
_atom_site_aniso_U_22
_atom_site_aniso_U_33
_atom_site_aniso_U_12
_atom_site_aniso_U_13
_atom_site_aniso_U_23
P1 0.0243(3) 0.0239(3) 0.0254(3) 0.0053(2) 0.0057(3) 0.0112(2)
P2 0.0243(3) 0.0329(4) 0.0321(4) 0.0022(3) 0.0026(3) 0.0165(3)
F1 0.0325(8) 0.0462(9) 0.0401(8) 0.0109(7) 0.0181(7) 0.0186(7)
F2 0.0434(9) 0.0533(10) 0.0331(8) 0.0054(7) -0.0054(7) 0.0000(7)
F3 0.0361(8) 0.0347(8) 0.0433(8) 0.0166(6) 0.0148(7) 0.0229(6)
F4 0.0494(10) 0.0389(9) 0.0444(9) -0.0092(7) -0.0088(7) 0.0046(7)
F5 0.0645(11) 0.0424(9) 0.0555(10) 0.0321(8) 0.0210(8) 0.0288(8)
F6 0.0417(9) 0.0553(10) 0.0563(10) 0.0147(7) 0.0240(8) 0.0378(8)
F7' 0.0379(11) 0.0567(19) 0.058(2) 0.0078(12) -0.0078(12) 0.0350(18)
F8' 0.076(3) 0.070(2) 0.0396(10) 0.046(2) 0.020(2) 0.0151(12)
F9' 0.0339(9) 0.047(3) 0.057(3) -0.0077(18) 0.0016(16) 0.031(2)
F10' 0.084(4) 0.0476(16) 0.0360(16) 0.016(2) -0.0128(19) -0.0014(13)
F11' 0.0255(12) 0.083(3) 0.101(4) -0.0102(18) 0.000(2) 0.065(3)
F12' 0.0292(8) 0.0341(10) 0.0355(8) 0.0051(6) -0.0023(7) 0.0162(7)
F7 0.0379(11) 0.0567(19) 0.058(2) 0.0078(12) -0.0078(12) 0.0350(18)
F8 0.076(3) 0.070(2) 0.0396(10) 0.046(2) 0.020(2) 0.0151(12)
F9 0.0339(9) 0.047(3) 0.057(3) -0.0077(18) 0.0016(16) 0.031(2)
F10 0.084(4) 0.0476(16) 0.0360(16) 0.016(2) -0.0128(19) -0.0014(13)
F11 0.0255(12) 0.083(3) 0.101(4) -0.0102(18) 0.000(2) 0.065(3)
F12 0.0292(8) 0.0341(10) 0.0355(8) 0.0051(6) -0.0023(7) 0.0162(7)
O1 0.0361(10) 0.0228(9) 0.0409(10) 0.0034(7) 0.0130(8) 0.0079(7)
O2 0.0499(11) 0.0283(9) 0.0239(8) 0.0131(8) 0.0112(8) 0.0051(7)
N1 0.0187(9) 0.0237(10) 0.0204(9) 0.0049(7) 0.0041(8) 0.0067(7)
N2 0.0240(10) 0.0193(9) 0.0218(9) 0.0034(7) 0.0019(8) 0.0069(7)
C1 0.0192(11) 0.0264(12) 0.0259(12) 0.0048(9) 0.0083(9) 0.0057(9)
C2 0.0245(13) 0.0277(12) 0.0353(13) 0.0032(10) 0.0090(10) 0.0041(10)
C3 0.0327(14) 0.0276(12) 0.0336(13) 0.0102(10) 0.0116(11) 0.0073(10)
C4 0.0249(12) 0.0272(12) 0.0296(12) 0.0107(10) 0.0064(10) 0.0092(10)
C5 0.0174(11) 0.0311(12) 0.0212(11) 0.0019(9) 0.0002(9) 0.0076(9)
C6 0.0173(11) 0.0285(12) 0.0222(11) -0.0007(9) -0.0019(9) 0.0046(9)
C7 0.0268(13) 0.0339(13) 0.0311(13) -0.0031(10) -0.0029(10) 0.0086(10)
C8 0.0378(15) 0.0310(14) 0.0484(16) -0.0052(11) -0.0098(13) 0.0133(12)
C9 0.0311(15) 0.0283(14) 0.0589(18) 0.0046(11) -0.0114(13) -0.0017(13)
C10 0.0254(14) 0.0392(15) 0.0483(16) 0.0031(11) 0.0012(12) -0.0075(13)
C11 0.0241(13) 0.0338(13) 0.0313(13) -0.0005(10) 0.0035(10) 0.0013(10)
C12 0.0279(13) 0.0285(12) 0.0220(11) 0.0041(10) -0.0006(10) 0.0080(9)
C13 0.0340(14) 0.0200(11) 0.0316(12) 0.0092(10) 0.0069(11) 0.0091(9)
C14 0.0435(15) 0.0215(12) 0.0299(13) 0.0066(11) 0.0067(11) 0.0027(10)
C15 0.0414(15) 0.0279(13) 0.0245(12) 0.0118(11) 0.0099(11) 0.0102(10)
C16 0.0255(12) 0.0256(12) 0.0273(12) 0.0053(9) 0.0097(10) 0.0123(9)
C17 0.0225(12) 0.0244(11) 0.0218(11) -0.0016(9) 0.0035(9) 0.0056(9)
C18 0.0188(11) 0.0231(11) 0.0223(11) -0.0005(9) 0.0023(9) 0.0035(9)
C19 0.0226(12) 0.0334(13) 0.0227(11) 0.0084(10) 0.0024(9) 0.0078(10)
C20 0.0273(13) 0.0316(13) 0.0363(13) 0.0118(10) 0.0052(11) 0.0129(11)
C21 0.0214(12) 0.0256(12) 0.0343(13) 0.0048(9) 0.0051(10) 0.0014(10)
C22 0.0297(13) 0.0318(13) 0.0230(12) -0.0008(10) 0.0051(10) 0.0014(10)
C23 0.0320(13) 0.0264(12) 0.0241(12) 0.0014(10) 0.0031(10) 0.0063(10)
C24 0.0279(13) 0.0281(12) 0.0287(12) -0.0015(10) -0.0056(10) 0.0102(10)

loop_
_atom_type_symbol
_atom_type_description
_atom_type_scat_dispersion_real
_atom_type_scat_dispersion_imag
_atom_type_scat_source
C C 0.0033 0.0016 'International Tables Vol C Tables 4.2.6.8 and 6.1.1.4'
H H 0.0000 0.0000 'International Tables Vol C Tables 4.2.6.8 and 6.1.1.4'
N N 0.0061 0.0033 'International Tables Vol C Tables 4.2.6.8 and 6.1.1.4'
O O 0.0106 0.0060 'International Tables Vol C Tables 4.2.6.8 and 6.1.1.4'
F F 0.0171 0.0103 'International Tables Vol C Tables 4.2.6.8 and 6.1.1.4'
P P 0.1023 0.0942 'International Tables Vol C Tables 4.2.6.8 and 6.1.1.4'

loop_
_geom_angle_atom_site_label_1
_geom_angle_atom_site_label_2
_geom_angle_atom_site_label_3
_geom_angle_site_symmetry_1
_geom_angle_site_symmetry_3
_geom_angle
_geom_angle_publ_flag
F1 P1 F5 . . 90.51(8) ?
F1 P1 F4 . . 89.97(8) ?
F5 P1 F4 . . 90.45(9) ?
F1 P1 F2 . . 90.56(8) ?
F5 P1 F2 . . 89.86(9) ?
F4 P1 F2 . . 179.38(8) ?
F1 P1 F3 . . 90.16(7) ?
F5 P1 F3 . . 179.23(8) ?
F4 P1 F3 . . 89.18(8) ?
F2 P1 F3 . . 90.50(8) ?
F1 P1 F6 . . 179.29(8) ?
F5 P1 F6 . . 90.15(8) ?
F4 P1 F6 . . 90.26(8) ?
F2 P1 F6 . . 89.20(8) ?
F3 P1 F6 . . 89.18(7) ?
F10 P2 F8' . . 157.7(3) ?
F10 P2 F11 . . 94.0(3) ?
F8' P2 F11 . . 64.7(3) ?
F10 P2 F7 . . 93.1(4) ?
F8' P2 F7 . . 81.6(5) ?
F11 P2 F7 . . 91.5(4) ?
F10 P2 F9 . . 92.6(3) ?
F8' P2 F9 . . 109.1(3) ?
F11 P2 F9 . . 172.8(4) ?
F7 P2 F9 . . 91.0(4) ?
F10 P2 F12' . . 92.7(6) ?
F8' P2 F12' . . 92.7(3) ?
F11 P2 F12' . . 87.2(5) ?
F7 P2 F12' . . 174.2(6) ?
F9 P2 F12' . . 89.6(6) ?
F10 P2 F9' . . 110.4(3) ?
F8' P2 F9' . . 91.0(2) ?
F11 P2 F9' . . 155.6(3) ?
F7 P2 F9' . . 86.9(6) ?
F9 P2 F9' . . 18.2(3) ?
F12' P2 F9' . . 91.9(3) ?
F10 P2 F11' . . 67.6(3) ?
F8' P2 F11' . . 90.77(19) ?
F11 P2 F11' . . 26.5(3) ?
F7 P2 F11' . . 90.7(5) ?
F9 P2 F11' . . 160.1(3) ?
F12' P2 F11' . . 90.7(3) ?
F9' P2 F11' . . 176.8(3) ?
F10 P2 F10' . . 21.1(4) ?
F8' P2 F10' . . 177.2(3) ?
F11 P2 F10' . . 114.7(3) ?
F7 P2 F10' . . 95.7(6) ?
F9 P2 F10' . . 71.7(3) ?
F12' P2 F10' . . 90.0(3) ?
F9' P2 F10' . . 89.7(2) ?
F11' P2 F10' . . 88.5(2) ?
F10 P2 F7' . . 84.8(6) ?
F8' P2 F7' . . 89.7(3) ?
F11 P2 F7' . . 93.0(5) ?
F7 P2 F7' . . 8.3(7) ?
F9 P2 F7' . . 90.4(6) ?
F12' P2 F7' . . 177.5(4) ?
F9' P2 F7' . . 88.9(3) ?
F11' P2 F7' . . 88.4(3) ?
F10' P2 F7' . . 87.6(3) ?
F10 P2 F8 . . 177.2(4) ?
F8' P2 F8 . . 23.8(2) ?
F11 P2 F8 . . 86.7(3) ?
F7 P2 F8 . . 89.6(4) ?
F9 P2 F8 . . 86.6(3) ?
F12' P2 F8 . . 84.6(5) ?
F9' P2 F8 . . 68.9(3) ?
F11' P2 F8 . . 113.2(2) ?
F10' P2 F8 . . 157.7(2) ?
F7' P2 F8 . . 97.9(5) ?
F10 P2 F12 . . 90.5(4) ?
F8' P2 F12 . . 95.1(5) ?
F11 P2 F12 . . 88.5(4) ?
F7 P2 F12 . . 176.4(5) ?
F9 P2 F12 . . 88.6(4) ?
F12' P2 F12 . . 2.4(7) ?
F9' P2 F12 . . 91.7(6) ?
F11' P2 F12 . . 90.9(5) ?
F10' P2 F12 . . 87.6(6) ?
F7' P2 F12 . . 175.2(6) ?
F8 P2 F12 . . 86.8(4) ?
C3 O1 C2 . . 110.05(17) ?
C15 O2 C14 . . 110.09(15) ?
C12 N1 C1 . . 111.17(16) ?
C12 N1 C4 . . 111.53(16) ?
C1 N1 C4 . . 107.61(16) ?
C12 N1 C5 . . 109.33(16) ?
C1 N1 C5 . . 110.28(15) ?
C4 N1 C5 . . 106.81(16) ?
C24 N2 C16 . . 108.23(17) ?
C24 N2 C13 . . 109.28(16) ?
C16 N2 C13 . . 107.35(15) ?
C24 N2 C17 . . 109.83(16) ?
C16 N2 C17 . . 113.36(16) ?
C13 N2 C17 . . 108.70(16) ?
N1 C1 C2 . . 112.04(16) ?
N1 C1 H1A . . 109.2 ?
C2 C1 H1A . . 109.2 ?
N1 C1 H1B . . 109.2 ?
C2 C1 H1B . . 109.2 ?
H1A C1 H1B . . 107.9 ?
O1 C2 C1 . . 110.99(18) ?
O1 C2 H2A . . 109.4 ?
C1 C2 H2A . . 109.4 ?
O1 C2 H2B . . 109.4 ?
C1 C2 H2B . . 109.4 ?
H2A C2 H2B . . 108.0 ?
O1 C3 C4 . . 111.43(17) ?
O1 C3 H3A . . 109.3 ?
C4 C3 H3A . . 109.3 ?
O1 C3 H3B . . 109.3 ?
C4 C3 H3B . . 109.3 ?
H3A C3 H3B . . 108.0 ?
C3 C4 N1 . . 112.51(18) ?
C3 C4 H4A . . 109.1 ?
N1 C4 H4A . . 109.1 ?
C3 C4 H4B . . 109.1 ?
N1 C4 H4B . . 109.1 ?
H4A C4 H4B . . 107.8 ?
C6 C5 N1 . . 115.64(17) ?
C6 C5 H5A . . 108.4 ?
N1 C5 H5A . . 108.4 ?
C6 C5 H5B . . 108.4 ?
N1 C5 H5B . . 108.4 ?
H5A C5 H5B . . 107.4 ?
C7 C6 C11 . . 118.6(2) ?
C7 C6 C5 . . 120.2(2) ?
C11 C6 C5 . . 120.9(2) ?
C6 C7 C8 . . 120.9(2) ?
C6 C7 H7 . . 119.6 ?
C8 C7 H7 . . 119.6 ?
C9 C8 C7 . . 119.7(3) ?
C9 C8 H8 . . 120.1 ?
C7 C8 H8 . . 120.1 ?
C8 C9 C10 . . 119.7(2) ?
C8 C9 H9 . . 120.1 ?
C10 C9 H9 . . 120.1 ?
C11 C10 C9 . . 120.5(2) ?
C11 C10 H10 . . 119.7 ?
C9 C10 H10 . . 119.7 ?
C10 C11 C6 . . 120.5(2) ?
C10 C11 H11 . . 119.7 ?
C6 C11 H11 . . 119.7 ?
N1 C12 H12A . . 109.5 ?
N1 C12 H12B . . 109.5 ?
H12A C12 H12B . . 109.5 ?
N1 C12 H12C . . 109.5 ?
H12A C12 H12C . . 109.5 ?
H12B C12 H12C . . 109.5 ?
N2 C13 C14 . . 111.92(17) ?
N2 C13 H13A . . 109.2 ?
C14 C13 H13A . . 109.2 ?
N2 C13 H13B . . 109.2 ?
C14 C13 H13B . . 109.2 ?
H13A C13 H13B . . 107.9 ?
O2 C14 C13 . . 111.06(19) ?
O2 C14 H14A . . 109.4 ?
C13 C14 H14A . . 109.4 ?
O2 C14 H14B . . 109.4 ?
C13 C14 H14B . . 109.4 ?
H14A C14 H14B . . 108.0 ?
O2 C15 C16 . . 111.24(17) ?
O2 C15 H15A . . 109.4 ?
C16 C15 H15A . . 109.4 ?
O2 C15 H15B . . 109.4 ?
C16 C15 H15B . . 109.4 ?
H15A C15 H15B . . 108.0 ?
N2 C16 C15 . . 111.46(18) ?
N2 C16 H16A . . 109.3 ?
C15 C16 H16A . . 109.3 ?
N2 C16 H16B . . 109.3 ?
C15 C16 H16B . . 109.3 ?
H16A C16 H16B . . 108.0 ?
C18 C17 N2 . . 116.30(17) ?
C18 C17 H17A . . 108.2 ?
N2 C17 H17A . . 108.2 ?
C18 C17 H17B . . 108.2 ?
N2 C17 H17B . . 108.2 ?
H17A C17 H17B . . 107.4 ?
C19 C18 C23 . . 118.67(19) ?
C19 C18 C17 . . 121.67(19) ?
C23 C18 C17 . . 119.42(19) ?
C20 C19 C18 . . 120.6(2) ?
C20 C19 H19 . . 119.7 ?
C18 C19 H19 . . 119.7 ?
C21 C20 C19 . . 120.1(2) ?
C21 C20 H20 . . 119.9 ?
C19 C20 H20 . . 119.9 ?
C22 C21 C20 . . 119.8(2) ?
C22 C21 H21 . . 120.1 ?
C20 C21 H21 . . 120.1 ?
C21 C22 C23 . . 120.2(2) ?
C21 C22 H22 . . 119.9 ?
C23 C22 H22 . . 119.9 ?
C22 C23 C18 . . 120.5(2) ?
C22 C23 H23 . . 119.8 ?
C18 C23 H23 . . 119.8 ?
N2 C24 H24A . . 109.5 ?
N2 C24 H24B . . 109.5 ?
H24A C24 H24B . . 109.5 ?
N2 C24 H24C . . 109.5 ?
H24A C24 H24C . . 109.5 ?
H24B C24 H24C . . 109.5 ?

loop_
_geom_bond_atom_site_label_1
_geom_bond_atom_site_label_2
_geom_bond_site_symmetry_2
_geom_bond_distance
_geom_bond_publ_flag
P1 F1 . 1.5843(13) ?
P1 F5 . 1.5893(13) ?
P1 F4 . 1.5910(14) ?
P1 F2 . 1.5919(14) ?
P1 F3 . 1.6005(13) ?
P1 F6 . 1.6035(14) ?
P2 F10 . 1.523(6) ?
P2 F8' . 1.568(4) ?
P2 F11 . 1.569(5) ?
P2 F7 . 1.572(6) ?
P2 F9 . 1.573(6) ?
P2 F12' . 1.578(5) ?
P2 F9' . 1.590(4) ?
P2 F11' . 1.612(4) ?
P2 F10' . 1.623(4) ?
P2 F7' . 1.624(4) ?
P2 F8 . 1.624(6) ?
P2 F12 . 1.626(6) ?
O1 C3 . 1.425(3) ?
O1 C2 . 1.427(3) ?
O2 C15 . 1.424(2) ?
O2 C14 . 1.427(3) ?
N1 C12 . 1.498(3) ?
N1 C1 . 1.510(2) ?
N1 C4 . 1.513(3) ?
N1 C5 . 1.528(3) ?
N2 C24 . 1.503(3) ?
N2 C16 . 1.509(3) ?
N2 C13 . 1.515(3) ?
N2 C17 . 1.524(3) ?
C1 C2 . 1.512(3) ?
C1 H1A . 0.9900 ?
C1 H1B . 0.9900 ?
C2 H2A . 0.9900 ?
C2 H2B . 0.9900 ?
C3 C4 . 1.512(3) ?
C3 H3A . 0.9900 ?
C3 H3B . 0.9900 ?
C4 H4A . 0.9900 ?
C4 H4B . 0.9900 ?
C5 C6 . 1.503(3) ?
C5 H5A . 0.9900 ?
C5 H5B . 0.9900 ?
C6 C7 . 1.386(3) ?
C6 C11 . 1.395(3) ?
C7 C8 . 1.389(3) ?
C7 H7 . 0.9500 ?
C8 C9 . 1.382(4) ?
C8 H8 . 0.9500 ?
C9 C10 . 1.384(4) ?
C9 H9 . 0.9500 ?
C10 C11 . 1.374(3) ?
C10 H10 . 0.9500 ?
C11 H11 . 0.9500 ?
C12 H12A . 0.9800 ?
C12 H12B . 0.9800 ?
C12 H12C . 0.9800 ?
C13 C14 . 1.517(3) ?
C13 H13A . 0.9900 ?
C13 H13B . 0.9900 ?
C14 H14A . 0.9900 ?
C14 H14B . 0.9900 ?
C15 C16 . 1.513(3) ?
C15 H15A . 0.9900 ?
C15 H15B . 0.9900 ?
C16 H16A . 0.9900 ?
C16 H16B . 0.9900 ?
C17 C18 . 1.512(3) ?
C17 H17A . 0.9900 ?
C17 H17B . 0.9900 ?
C18 C19 . 1.391(3) ?
C18 C23 . 1.391(3) ?
C19 C20 . 1.387(3) ?
C19 H19 . 0.9500 ?
C20 C21 . 1.383(3) ?
C20 H20 . 0.9500 ?
C21 C22 . 1.377(3) ?
C21 H21 . 0.9500 ?
C22 C23 . 1.391(3) ?
C22 H22 . 0.9500 ?
C23 H23 . 0.9500 ?
C24 H24A . 0.9800 ?
C24 H24B . 0.9800 ?
C24 H24C . 0.9800 ?

loop_
_geom_torsion_atom_site_label_1
_geom_torsion_atom_site_label_2
_geom_torsion_atom_site_label_3
_geom_torsion_atom_site_label_4
_geom_torsion_site_symmetry_1
_geom_torsion_site_symmetry_2
_geom_torsion_site_symmetry_3
_geom_torsion_site_symmetry_4
_geom_torsion
_geom_torsion_publ_flag
C12 N1 C1 C2 . . . . -70.4(2) ?
C4 N1 C1 C2 . . . . 52.0(2) ?
C5 N1 C1 C2 . . . . 168.14(17) ?
C3 O1 C2 C1 . . . . 61.1(2) ?
N1 C1 C2 O1 . . . . -58.5(2) ?
C2 O1 C3 C4 . . . . -60.1(2) ?
O1 C3 C4 N1 . . . . 56.6(2) ?
C12 N1 C4 C3 . . . . 71.1(2) ?
C1 N1 C4 C3 . . . . -51.1(2) ?
C5 N1 C4 C3 . . . . -169.51(17) ?
C12 N1 C5 C6 . . . . -56.4(2) ?
C1 N1 C5 C6 . . . . 66.1(2) ?
C4 N1 C5 C6 . . . . -177.22(17) ?
N1 C5 C6 C7 . . . . 101.2(2) ?
N1 C5 C6 C11 . . . . -84.4(2) ?
C11 C6 C7 C8 . . . . 0.2(3) ?
C5 C6 C7 C8 . . . . 174.8(2) ?
C6 C7 C8 C9 . . . . 0.0(4) ?
C7 C8 C9 C10 . . . . 0.2(4) ?
C8 C9 C10 C11 . . . . -0.6(4) ?
C9 C10 C11 C6 . . . . 0.8(4) ?
C7 C6 C11 C10 . . . . -0.6(3) ?
C5 C6 C11 C10 . . . . -175.1(2) ?
C24 N2 C13 C14 . . . . 170.01(18) ?
C16 N2 C13 C14 . . . . 52.8(2) ?
C17 N2 C13 C14 . . . . -70.1(2) ?
C15 O2 C14 C13 . . . . 60.1(2) ?
N2 C13 C14 O2 . . . . -57.5(2) ?
C14 O2 C15 C16 . . . . -61.0(2) ?
C24 N2 C16 C15 . . . . -171.17(16) ?
C13 N2 C16 C15 . . . . -53.3(2) ?
C17 N2 C16 C15 . . . . 66.7(2) ?
O2 C15 C16 N2 . . . . 59.0(2) ?
C24 N2 C17 C18 . . . . -57.3(2) ?
C16 N2 C17 C18 . . . . 63.9(2) ?
C13 N2 C17 C18 . . . . -176.85(17) ?
N2 C17 C18 C19 . . . . -80.6(2) ?
N2 C17 C18 C23 . . . . 105.1(2) ?
C23 C18 C19 C20 . . . . -1.9(3) ?
C17 C18 C19 C20 . . . . -176.3(2) ?
C18 C19 C20 C21 . . . . 2.5(3) ?
C19 C20 C21 C22 . . . . -1.1(3) ?
C20 C21 C22 C23 . . . . -0.9(3) ?
C21 C22 C23 C18 . . . . 1.5(3) ?
C19 C18 C23 C22 . . . . -0.1(3) ?
C17 C18 C23 C22 . . . . 174.43(19) ?
